data_4324462
loop_
_publ_author_name
'Zachariah M. Heiden'
'Michael Schedler'
'Douglas W. Stephan'

_publ_contact_author
; 
Douglas W. Stephan 
University of Toronto 
Department of Chemistry 
80 St. George St. 
Toronto, Ontario M5S 3H6 
Canada
;
_publ_contact_author_email dstephan@chem.utoronto.ca
_publ_contact_author_fax '1  416 978 8940'
_publ_contact_author_phone '1  416 946 3294'
_publ_section_title
;
 Synthesis and Reactivity of o-Benzylphosphino- and
 o-\a-Methylbenzyl(N,N-dimethyl)amine-Boranes
;
_journal_name_full 'Inorganic Chemistry'
_journal_page_first 1470
_journal_page_last 1479
_journal_paper_doi 10.1021/ic102044z
_journal_volume 50
_journal_year 2011
_chemical_formula_moiety 'C33 H46 B P'
_chemical_formula_sum 'C33 H46 B P'
_chemical_formula_weight 484.48
_chemical_name_systematic
; 
 ? 
;
_space_group_IT_number 19
_symmetry_cell_setting orthorhombic
_symmetry_space_group_name_Hall 'P 2ac 2ab'
_symmetry_space_group_name_H-M 'P 21 21 21'
_atom_sites_solution_hydrogens geom
_atom_sites_solution_primary direct
_atom_sites_solution_secondary difmap
_audit_creation_method SHELXL-97
_cell_angle_alpha 90.00
_cell_angle_beta 90.00
_cell_angle_gamma 90.00
_cell_formula_units_Z 4
_cell_length_a 10.7842(5)
_cell_length_b 15.3950(6)
_cell_length_c 17.7979(8)
_cell_measurement_reflns_used 2439
_cell_measurement_temperature 150(2)
_cell_measurement_theta_max 22.65
_cell_measurement_theta_min 2.21
_cell_volume 2954.9(2)
_computing_cell_refinement 'Bruker SMART'
_computing_data_collection 'Bruker SMART'
_computing_data_reduction 'Bruker SAINT'
_computing_molecular_graphics 'Bruker SHELXTL'
_computing_publication_material 'Bruker SHELXTL'
_computing_structure_refinement 'Bruker SHELXTL'
_computing_structure_solution 'Bruker SHELXTL'
_diffrn_ambient_temperature 150(2)
_diffrn_measured_fraction_theta_full 0.997
_diffrn_measured_fraction_theta_max 0.997
_diffrn_measurement_device_type 'CCD area detector'
_diffrn_measurement_method 'phi and omega scans'
_diffrn_radiation_monochromator graphite
_diffrn_radiation_source 'fine-focus sealed tube'
_diffrn_radiation_type MoK\a
_diffrn_radiation_wavelength 0.71073
_diffrn_reflns_av_R_equivalents 0.0471
_diffrn_reflns_av_sigmaI/netI 0.0824
_diffrn_reflns_limit_h_max 14
_diffrn_reflns_limit_h_min -12
_diffrn_reflns_limit_k_max 20
_diffrn_reflns_limit_k_min -15
_diffrn_reflns_limit_l_max 23
_diffrn_reflns_limit_l_min -23
_diffrn_reflns_number 15717
_diffrn_reflns_theta_full 27.84
_diffrn_reflns_theta_max 27.84
_diffrn_reflns_theta_min 2.21
_exptl_absorpt_coefficient_mu 0.112
_exptl_absorpt_correction_T_max 0.9802
_exptl_absorpt_correction_T_min 0.9715
_exptl_absorpt_correction_type empirical
_exptl_crystal_colour colourless
_exptl_crystal_density_diffrn 1.089
_exptl_crystal_description block
_exptl_crystal_F_000 1056
_exptl_crystal_size_max 0.26
_exptl_crystal_size_mid 0.19
_exptl_crystal_size_min 0.18
_refine_diff_density_max 0.197
_refine_diff_density_min -0.223
_refine_diff_density_rms 0.047
_refine_ls_abs_structure_details 'Flack H D (1983), Acta Cryst. A39, 876-881'
_refine_ls_abs_structure_Flack -0.05(13)
_refine_ls_extinction_method none
_refine_ls_goodness_of_fit_ref 0.694
_refine_ls_hydrogen_treatment none
_refine_ls_matrix_type full
_refine_ls_number_parameters 328
_refine_ls_number_reflns 6969
_refine_ls_number_restraints 0
_refine_ls_restrained_S_all 0.694
_refine_ls_R_factor_all 0.0806
_refine_ls_R_factor_gt 0.0512
_refine_ls_shift/su_max 0.184
_refine_ls_shift/su_mean 0.007
_refine_ls_structure_factor_coef Fsqd
_refine_ls_weighting_details 'calc w=1/[\s^2^(Fo^2^)+(0.1723P)^2^+1.4620P] where P=(Fo^2^+2Fc^2^)/3'
_refine_ls_weighting_scheme calc
_refine_ls_wR_factor_gt 0.1442
_refine_ls_wR_factor_ref 0.1823
_reflns_number_gt 5102
_reflns_number_total 6969
_reflns_threshold_expression >2sigma(I)
_cod_data_source_file ic102044z_si_003_11.cif
_cod_data_source_block ms009_0m_Complex8
_cod_database_code 4324462

loop_
_symmetry_equiv_pos_as_xyz
'x, y, z'
'x+1/2, -y+1/2, -z'
'-x, y+1/2, -z+1/2'
'-x+1/2, -y, z+1/2'

loop_
_atom_site_label
_atom_site_type_symbol
_atom_site_fract_x
_atom_site_fract_y
_atom_site_fract_z
_atom_site_U_iso_or_equiv
_atom_site_adp_type
_atom_site_occupancy
_atom_site_symmetry_multiplicity
_atom_site_calc_flag
_atom_site_refinement_flags
P1 P 0.80658(7) 0.29511(5) 0.75868(4) 0.02248(18) Uani 1 1 d .
C1 C 0.0089(3) 0.4255(2) 0.4561(2) 0.0382(8) Uani 1 1 d .
H1A H 0.0220 0.3780 0.4204 0.057 Uiso 1 1 calc R
H1B H -0.0010 0.4802 0.4286 0.057 Uiso 1 1 calc R
H1C H -0.0659 0.4141 0.4858 0.057 Uiso 1 1 calc R
C2 C 0.1189(3) 0.4322(2) 0.50759(16) 0.0261(6) Uani 1 1 d .
C3 C 0.1767(3) 0.35877(19) 0.53697(16) 0.0258(6) Uani 1 1 d .
H3 H 0.1450 0.3031 0.5242 0.031 Uiso 1 1 calc R
C4 C 0.2789(3) 0.36377(18) 0.58417(16) 0.0225(6) Uani 1 1 d .
C5 C 0.3311(3) 0.44604(18) 0.60218(15) 0.0222(6) Uani 1 1 d .
C6 C 0.4511(3) 0.40239(17) 0.73079(15) 0.0205(5) Uani 1 1 d .
C7 C 0.5498(2) 0.35172(16) 0.75963(15) 0.0191(5) Uani 1 1 d .
C8 C 0.6607(3) 0.32918(18) 0.71067(16) 0.0219(6) Uani 1 1 d .
H8A H 0.6799 0.3805 0.6792 0.026 Uiso 1 1 calc R
H8B H 0.6355 0.2818 0.6763 0.026 Uiso 1 1 calc R
C9 C 0.8909(3) 0.40177(19) 0.77044(18) 0.0274(6) Uani 1 1 d .
C10 C 0.9359(3) 0.4474(2) 0.6984(2) 0.0366(8) Uani 1 1 d .
H10A H 0.9702 0.5044 0.7113 0.055 Uiso 1 1 calc R
H10B H 0.8660 0.4547 0.6638 0.055 Uiso 1 1 calc R
H10C H 1.0002 0.4120 0.6744 0.055 Uiso 1 1 calc R
C11 C 0.7994(3) 0.4617(2) 0.81064(19) 0.0328(7) Uani 1 1 d .
H11A H 0.7648 0.4317 0.8545 0.049 Uiso 1 1 calc R
H11B H 0.7322 0.4775 0.7762 0.049 Uiso 1 1 calc R
H11C H 0.8426 0.5144 0.8271 0.049 Uiso 1 1 calc R
C12 C 0.8803(3) 0.22884(19) 0.68093(19) 0.0272(6) Uani 1 1 d .
C13 C 0.8686(3) 0.2651(2) 0.60091(19) 0.0357(8) Uani 1 1 d .
H13A H 0.9096 0.3218 0.5981 0.054 Uiso 1 1 calc R
H13B H 0.7807 0.2716 0.5881 0.054 Uiso 1 1 calc R
H13C H 0.9080 0.2250 0.5654 0.054 Uiso 1 1 calc R
C14 C 1.0179(3) 0.2148(2) 0.6994(2) 0.0391(8) Uani 1 1 d .
H14A H 1.0531 0.1720 0.6647 0.059 Uiso 1 1 calc R
H14B H 1.0259 0.1935 0.7511 0.059 Uiso 1 1 calc R
H14C H 1.0626 0.2699 0.6943 0.059 Uiso 1 1 calc R
C15 C 0.8151(4) 0.1399(2) 0.6843(2) 0.0411(8) Uani 1 1 d .
H15A H 0.7260 0.1476 0.6754 0.062 Uiso 1 1 calc R
H15B H 0.8279 0.1139 0.7340 0.062 Uiso 1 1 calc R
H15C H 0.8497 0.1015 0.6457 0.062 Uiso 1 1 calc R
C16 C 0.3333(3) 0.27918(19) 0.6128(2) 0.0310(7) Uani 1 1 d .
H16A H 0.3078 0.2700 0.6651 0.046 Uiso 1 1 calc R
H16B H 0.4240 0.2819 0.6100 0.046 Uiso 1 1 calc R
H16C H 0.3033 0.2310 0.5818 0.046 Uiso 1 1 calc R
C17 C 0.1691(3) 0.51218(19) 0.52680(16) 0.0259(6) Uani 1 1 d .
H17 H 0.1306 0.5633 0.5082 0.031 Uiso 1 1 calc R
C18 C 0.2734(3) 0.52066(18) 0.57202(17) 0.0250(6) Uani 1 1 d .
C19 C 0.3200(4) 0.6114(2) 0.5878(2) 0.0388(8) Uani 1 1 d .
H19A H 0.2575 0.6538 0.5719 0.058 Uiso 1 1 calc R
H19B H 0.3971 0.6214 0.5600 0.058 Uiso 1 1 calc R
H19C H 0.3355 0.6179 0.6418 0.058 Uiso 1 1 calc R
C20 C 0.5631(3) 0.51154(18) 0.62914(15) 0.0203(5) Uani 1 1 d .
C21 C 0.6235(3) 0.49831(19) 0.55955(15) 0.0243(6) Uani 1 1 d .
C22 C 0.7224(3) 0.5513(2) 0.53845(18) 0.0296(7) Uani 1 1 d .
H22 H 0.7627 0.5407 0.4919 0.035 Uiso 1 1 calc R
C23 C 0.7638(3) 0.6191(2) 0.58335(18) 0.0298(7) Uani 1 1 d .
C24 C 0.7041(3) 0.63207(19) 0.65146(17) 0.0254(6) Uani 1 1 d .
H24 H 0.7308 0.6781 0.6831 0.031 Uiso 1 1 calc R
C25 C 0.6067(3) 0.58004(18) 0.67483(15) 0.0217(6) Uani 1 1 d .
C26 C 0.5438(3) 0.60292(18) 0.74869(16) 0.0257(6) Uani 1 1 d .
H26A H 0.5984 0.6405 0.7783 0.039 Uiso 1 1 calc R
H26B H 0.5265 0.5496 0.7769 0.039 Uiso 1 1 calc R
H26C H 0.4658 0.6334 0.7385 0.039 Uiso 1 1 calc R
C27 C 0.8708(4) 0.6754(3) 0.5595(2) 0.0459(10) Uani 1 1 d .
H27A H 0.8530 0.7360 0.5724 0.069 Uiso 1 1 calc R
H27B H 0.8828 0.6702 0.5051 0.069 Uiso 1 1 calc R
H27C H 0.9462 0.6566 0.5856 0.069 Uiso 1 1 calc R
C28 C 0.5855(3) 0.4255(2) 0.50696(18) 0.0337(7) Uani 1 1 d .
H28A H 0.5023 0.4372 0.4872 0.050 Uiso 1 1 calc R
H28B H 0.5851 0.3704 0.5345 0.050 Uiso 1 1 calc R
H28C H 0.6446 0.4220 0.4652 0.050 Uiso 1 1 calc R
C29 C 0.3443(3) 0.41254(19) 0.77467(17) 0.0244(6) Uani 1 1 d .
H29 H 0.2758 0.4435 0.7544 0.029 Uiso 1 1 calc R
C30 C 0.3351(3) 0.37885(19) 0.84703(17) 0.0249(6) Uani 1 1 d .
H30 H 0.2636 0.3896 0.8768 0.030 Uiso 1 1 calc R
C31 C 0.4325(3) 0.3291(2) 0.87496(17) 0.0270(6) Uani 1 1 d .
H31 H 0.4271 0.3047 0.9238 0.032 Uiso 1 1 calc R
C32 C 0.5373(3) 0.31531(18) 0.83160(16) 0.0234(6) Uani 1 1 d .
H32 H 0.6024 0.2803 0.8510 0.028 Uiso 1 1 calc R
C33 C 1.0015(3) 0.3868(3) 0.8234(2) 0.0422(9) Uani 1 1 d .
H33A H 1.0622 0.3488 0.7989 0.063 Uiso 1 1 calc R
H33B H 0.9724 0.3593 0.8699 0.063 Uiso 1 1 calc R
H33C H 1.0405 0.4426 0.8354 0.063 Uiso 1 1 calc R
B1 B 0.4509(3) 0.4519(2) 0.65308(18) 0.0211(6) Uani 1 1 d .

loop_
_atom_site_aniso_label
_atom_site_aniso_U_11
_atom_site_aniso_U_22
_atom_site_aniso_U_33
_atom_site_aniso_U_23
_atom_site_aniso_U_13
_atom_site_aniso_U_12
P1 0.0179(3) 0.0230(3) 0.0265(4) 0.0024(3) -0.0003(3) 0.0025(3)
C1 0.0335(19) 0.0451(19) 0.0360(18) 0.0039(15) -0.0136(15) -0.0027(16)
C2 0.0243(15) 0.0334(15) 0.0205(13) -0.0001(12) -0.0020(12) 0.0010(12)
C3 0.0278(16) 0.0240(13) 0.0256(13) -0.0030(11) -0.0005(12) -0.0049(12)
C4 0.0225(15) 0.0210(13) 0.0241(13) -0.0020(11) 0.0014(11) -0.0005(11)
C5 0.0249(15) 0.0224(13) 0.0193(12) 0.0006(10) 0.0008(11) 0.0030(11)
C6 0.0180(13) 0.0209(13) 0.0225(13) -0.0011(10) -0.0018(11) -0.0003(10)
C7 0.0185(13) 0.0187(12) 0.0201(12) -0.0019(10) -0.0001(11) -0.0025(10)
C8 0.0209(14) 0.0239(13) 0.0211(13) -0.0001(11) -0.0005(11) 0.0030(11)
C9 0.0225(15) 0.0274(14) 0.0324(15) -0.0010(12) -0.0029(12) 0.0002(12)
C10 0.0375(19) 0.0275(16) 0.0448(19) -0.0026(14) 0.0038(16) -0.0078(14)
C11 0.0327(17) 0.0326(16) 0.0332(16) -0.0099(13) -0.0029(15) 0.0001(14)
C12 0.0229(15) 0.0221(14) 0.0365(16) -0.0021(12) 0.0029(13) 0.0037(12)
C13 0.0336(19) 0.0408(18) 0.0328(17) -0.0067(14) 0.0049(15) 0.0050(15)
C14 0.0266(17) 0.0398(19) 0.051(2) -0.0011(16) 0.0034(15) 0.0114(15)
C15 0.041(2) 0.0228(15) 0.060(2) -0.0071(15) 0.0094(18) 0.0015(15)
C16 0.0285(17) 0.0190(14) 0.0454(18) -0.0038(13) -0.0067(14) 0.0028(12)
C17 0.0283(17) 0.0254(14) 0.0241(14) 0.0044(11) -0.0031(12) 0.0060(12)
C18 0.0292(17) 0.0211(13) 0.0246(14) -0.0012(11) -0.0005(12) 0.0025(12)
C19 0.048(2) 0.0210(14) 0.048(2) 0.0026(14) -0.0165(17) 0.0057(15)
C20 0.0207(14) 0.0197(13) 0.0207(12) 0.0009(10) -0.0018(11) 0.0010(11)
C21 0.0297(16) 0.0246(14) 0.0186(13) -0.0007(11) 0.0012(12) 0.0026(12)
C22 0.0314(17) 0.0344(16) 0.0229(13) 0.0019(12) 0.0070(13) 0.0017(13)
C23 0.0289(17) 0.0273(15) 0.0331(16) 0.0073(13) 0.0049(13) -0.0009(13)
C24 0.0237(15) 0.0230(13) 0.0295(14) -0.0021(11) -0.0010(13) -0.0021(12)
C25 0.0217(14) 0.0222(13) 0.0214(12) 0.0033(10) -0.0007(11) 0.0039(11)
C26 0.0276(15) 0.0259(13) 0.0235(14) -0.0064(12) 0.0034(13) 0.0007(11)
C27 0.042(2) 0.046(2) 0.050(2) 0.0020(17) 0.0145(18) -0.0165(17)
C28 0.040(2) 0.0378(17) 0.0233(14) -0.0084(13) 0.0051(14) -0.0033(15)
C29 0.0165(14) 0.0265(14) 0.0302(15) -0.0006(11) -0.0024(11) 0.0019(11)
C30 0.0203(15) 0.0307(15) 0.0238(13) -0.0032(11) 0.0035(11) -0.0004(12)
C31 0.0278(16) 0.0318(15) 0.0214(13) 0.0006(11) -0.0009(12) -0.0042(13)
C32 0.0233(14) 0.0239(14) 0.0230(13) 0.0014(11) -0.0023(11) 0.0016(11)
C33 0.0293(18) 0.046(2) 0.051(2) -0.0033(17) -0.0153(17) -0.0042(16)
B1 0.0214(15) 0.0188(14) 0.0232(15) -0.0034(11) -0.0013(13) 0.0025(12)

loop_
_atom_type_symbol
_atom_type_description
_atom_type_scat_dispersion_real
_atom_type_scat_dispersion_imag
_atom_type_scat_source
C C 0.0033 0.0016 'International Tables Vol C Tables 4.2.6.8 and 6.1.1.4'
H H 0.0000 0.0000 'International Tables Vol C Tables 4.2.6.8 and 6.1.1.4'
B B 0.0013 0.0007 'International Tables Vol C Tables 4.2.6.8 and 6.1.1.4'
P P 0.1023 0.0942 'International Tables Vol C Tables 4.2.6.8 and 6.1.1.4'

loop_
_geom_angle_atom_site_label_1
_geom_angle_atom_site_label_2
_geom_angle_atom_site_label_3
_geom_angle
C8 P1 C9 102.26(13)
C8 P1 C12 99.84(13)
C9 P1 C12 110.31(14)
C2 C1 H1A 109.5
C2 C1 H1B 109.5
H1A C1 H1B 109.5
C2 C1 H1C 109.5
H1A C1 H1C 109.5
H1B C1 H1C 109.5
C17 C2 C3 116.9(3)
C17 C2 C1 121.2(3)
C3 C2 C1 121.8(3)
C4 C3 C2 122.5(3)
C4 C3 H3 118.7
C2 C3 H3 118.7
C3 C4 C5 120.0(3)
C3 C4 C16 117.6(3)
C5 C4 C16 122.4(3)
C18 C5 C4 117.7(3)
C18 C5 B1 122.1(3)
C4 C5 B1 120.2(2)
C29 C6 C7 118.5(3)
C29 C6 B1 115.7(2)
C7 C6 B1 125.7(3)
C32 C7 C6 118.6(3)
C32 C7 C8 120.5(2)
C6 C7 C8 120.6(2)
C7 C8 P1 117.72(19)
C7 C8 H8A 107.9
P1 C8 H8A 107.9
C7 C8 H8B 107.9
P1 C8 H8B 107.9
H8A C8 H8B 107.2
C11 C9 C33 107.7(3)
C11 C9 C10 108.5(3)
C33 C9 C10 109.5(3)
C11 C9 P1 105.4(2)
C33 C9 P1 108.1(2)
C10 C9 P1 117.1(2)
C9 C10 H10A 109.5
C9 C10 H10B 109.5
H10A C10 H10B 109.5
C9 C10 H10C 109.5
H10A C10 H10C 109.5
H10B C10 H10C 109.5
C9 C11 H11A 109.5
C9 C11 H11B 109.5
H11A C11 H11B 109.5
C9 C11 H11C 109.5
H11A C11 H11C 109.5
H11B C11 H11C 109.5
C13 C12 C14 109.3(3)
C13 C12 C15 108.8(3)
C14 C12 C15 107.9(3)
C13 C12 P1 116.6(2)
C14 C12 P1 109.0(2)
C15 C12 P1 105.0(2)
C12 C13 H13A 109.5
C12 C13 H13B 109.5
H13A C13 H13B 109.5
C12 C13 H13C 109.5
H13A C13 H13C 109.5
H13B C13 H13C 109.5
C12 C14 H14A 109.5
C12 C14 H14B 109.5
H14A C14 H14B 109.5
C12 C14 H14C 109.5
H14A C14 H14C 109.5
H14B C14 H14C 109.5
C12 C15 H15A 109.5
C12 C15 H15B 109.5
H15A C15 H15B 109.5
C12 C15 H15C 109.5
H15A C15 H15C 109.5
H15B C15 H15C 109.5
C4 C16 H16A 109.5
C4 C16 H16B 109.5
H16A C16 H16B 109.5
C4 C16 H16C 109.5
H16A C16 H16C 109.5
H16B C16 H16C 109.5
C2 C17 C18 122.8(3)
C2 C17 H17 118.6
C18 C17 H17 118.6
C17 C18 C5 120.0(3)
C17 C18 C19 117.6(3)
C5 C18 C19 122.4(3)
C18 C19 H19A 109.5
C18 C19 H19B 109.5
H19A C19 H19B 109.5
C18 C19 H19C 109.5
H19A C19 H19C 109.5
H19B C19 H19C 109.5
C25 C20 C21 117.3(3)
C25 C20 B1 122.3(3)
C21 C20 B1 120.4(3)
C22 C21 C20 120.3(3)
C22 C21 C28 118.2(3)
C20 C21 C28 121.5(3)
C23 C22 C21 122.1(3)
C23 C22 H22 119.0
C21 C22 H22 119.0
C24 C23 C22 117.5(3)
C24 C23 C27 121.3(3)
C22 C23 C27 121.2(3)
C25 C24 C23 122.1(3)
C25 C24 H24 118.9
C23 C24 H24 118.9
C24 C25 C20 120.7(3)
C24 C25 C26 117.6(3)
C20 C25 C26 121.5(3)
C25 C26 H26A 109.5
C25 C26 H26B 109.5
H26A C26 H26B 109.5
C25 C26 H26C 109.5
H26A C26 H26C 109.5
H26B C26 H26C 109.5
C23 C27 H27A 109.5
C23 C27 H27B 109.5
H27A C27 H27B 109.5
C23 C27 H27C 109.5
H27A C27 H27C 109.5
H27B C27 H27C 109.5
C21 C28 H28A 109.5
C21 C28 H28B 109.5
H28A C28 H28B 109.5
C21 C28 H28C 109.5
H28A C28 H28C 109.5
H28B C28 H28C 109.5
C30 C29 C6 122.2(3)
C30 C29 H29 118.9
C6 C29 H29 118.9
C31 C30 C29 118.8(3)
C31 C30 H30 120.6
C29 C30 H30 120.6
C32 C31 C30 120.1(3)
C32 C31 H31 119.9
C30 C31 H31 119.9
C31 C32 C7 121.6(3)
C31 C32 H32 119.2
C7 C32 H32 119.2
C9 C33 H33A 109.5
C9 C33 H33B 109.5
H33A C33 H33B 109.5
C9 C33 H33C 109.5
H33A C33 H33C 109.5
H33B C33 H33C 109.5
C20 B1 C6 121.1(3)
C20 B1 C5 120.4(2)
C6 B1 C5 118.3(3)

loop_
_geom_bond_atom_site_label_1
_geom_bond_atom_site_label_2
_geom_bond_distance
P1 C8 1.866(3)
P1 C9 1.889(3)
P1 C12 1.894(3)
C1 C2 1.502(4)
C1 H1A 0.9800
C1 H1B 0.9800
C1 H1C 0.9800
C2 C17 1.389(4)
C2 C3 1.392(4)
C3 C4 1.388(4)
C3 H3 0.9500
C4 C5 1.423(4)
C4 C16 1.517(4)
C5 C18 1.412(4)
C5 B1 1.581(4)
C6 C29 1.400(4)
C6 C7 1.416(4)
C6 B1 1.579(4)
C7 C32 1.405(4)
C7 C8 1.520(4)
C8 H8A 0.9900
C8 H8B 0.9900
C9 C11 1.529(4)
C9 C33 1.538(5)
C9 C10 1.540(5)
C10 H10A 0.9800
C10 H10B 0.9800
C10 H10C 0.9800
C11 H11A 0.9800
C11 H11B 0.9800
C11 H11C 0.9800
C12 C13 1.535(5)
C12 C14 1.535(5)
C12 C15 1.541(4)
C13 H13A 0.9800
C13 H13B 0.9800
C13 H13C 0.9800
C14 H14A 0.9800
C14 H14B 0.9800
C14 H14C 0.9800
C15 H15A 0.9800
C15 H15B 0.9800
C15 H15C 0.9800
C16 H16A 0.9800
C16 H16B 0.9800
C16 H16C 0.9800
C17 C18 1.389(4)
C17 H17 0.9500
C18 C19 1.511(4)
C19 H19A 0.9800
C19 H19B 0.9800
C19 H19C 0.9800
C20 C25 1.412(4)
C20 C21 1.414(4)
C20 B1 1.577(4)
C21 C22 1.394(4)
C21 C28 1.516(4)
C22 C23 1.388(5)
C22 H22 0.9500
C23 C24 1.387(4)
C23 C27 1.504(5)
C24 C25 1.385(4)
C24 H24 0.9500
C25 C26 1.521(4)
C26 H26A 0.9800
C26 H26B 0.9800
C26 H26C 0.9800
C27 H27A 0.9800
C27 H27B 0.9800
C27 H27C 0.9800
C28 H28A 0.9800
C28 H28B 0.9800
C28 H28C 0.9800
C29 C30 1.392(4)
C29 H29 0.9500
C30 C31 1.391(4)
C30 H30 0.9500
C31 C32 1.385(4)
C31 H31 0.9500
C32 H32 0.9500
C33 H33A 0.9800
C33 H33B 0.9800
C33 H33C 0.9800

loop_
_cod_related_entry_id
_cod_related_entry_database
_cod_related_entry_code
1 ChemSpider 30661154
